data_4028525
loop_
_publ_author_name
'Jinjin Wang'
'Jing Wang'
'Ping Lu'
'Yanguang Wang'

_publ_section_title
;
 Copper-Catalyzed Cascade Preparation of Dihydropyrimidin-4-ones from
 N-(Prop-2-yn-1-yl)amides and Azides
;
_journal_name_full 'Journal of Organic Chemistry'
_journal_page_first 8816
_journal_page_last 8820
_journal_paper_doi 10.1021/jo401094j
_journal_volume 78
_journal_year 2013
_chemical_formula_moiety 'C18 H18 N2 O4 S'
_chemical_formula_sum 'C18 H18 N2 O4 S'
_chemical_formula_weight 358.40
_chemical_name_systematic
; 
 ? 
;
_space_group_IT_number 2
_symmetry_cell_setting triclinic
_symmetry_space_group_name_Hall '-P 1'
_symmetry_space_group_name_H-M 'P -1'
_atom_sites_solution_hydrogens geom
_atom_sites_solution_primary direct
_atom_sites_solution_secondary difmap
_audit_creation_method SHELXL-97
_cell_angle_alpha 114.304(7)
_cell_angle_beta 97.336(6)
_cell_angle_gamma 90.168(6)
_cell_formula_units_Z 2
_cell_length_a 7.5283(6)
_cell_length_b 10.4136(8)
_cell_length_c 12.1829(9)
_cell_measurement_reflns_used 2222
_cell_measurement_temperature 293(2)
_cell_measurement_theta_max 29.5623
_cell_measurement_theta_min 3.0716
_cell_volume 861.70(13)
_computing_cell_refinement 'CrysAlis PRO (Agilent Technologies, 2011)'
_computing_data_collection 'CrysAlis PRO'
_computing_data_reduction 'CrysAlis PRO'
_computing_molecular_graphics 'OLEX2 (Dolomanov et al., 2009)'
_computing_publication_material OLEX2
_computing_structure_refinement 'SHELXL-97 (Sheldrick, 2008)'
_computing_structure_solution 'SHELXS-97 (Sheldrick, 2008)'
_diffrn_ambient_temperature 293(2)
_diffrn_detector_area_resol_mean 10.3592
_diffrn_measured_fraction_theta_full 0.998
_diffrn_measured_fraction_theta_max 0.998
_diffrn_measurement_device_type 'Xcalibur, Atlas, Gemini ultra'
_diffrn_measurement_method '\w scans'
_diffrn_radiation_monochromator graphite
_diffrn_radiation_source 'fine-focus sealed tube'
_diffrn_radiation_type MoK\a
_diffrn_radiation_wavelength 0.71073
_diffrn_reflns_av_R_equivalents 0.0280
_diffrn_reflns_av_sigmaI/netI 0.0431
_diffrn_reflns_limit_h_max 9
_diffrn_reflns_limit_h_min -8
_diffrn_reflns_limit_k_max 12
_diffrn_reflns_limit_k_min -12
_diffrn_reflns_limit_l_max 12
_diffrn_reflns_limit_l_min -14
_diffrn_reflns_number 5922
_diffrn_reflns_theta_full 25.34
_diffrn_reflns_theta_max 25.34
_diffrn_reflns_theta_min 3.08
_exptl_absorpt_coefficient_mu 0.213
_exptl_absorpt_correction_T_max 0.9349
_exptl_absorpt_correction_T_min 0.9101
_exptl_absorpt_correction_type multi-scan
_exptl_absorpt_process_details
;
CrysAlis PRO (Agilent Technologies, 2011) 
;
_exptl_crystal_colour yellow
_exptl_crystal_density_diffrn 1.381
_exptl_crystal_description block
_exptl_crystal_F_000 376
_exptl_crystal_size_max 0.45
_exptl_crystal_size_mid 0.38
_exptl_crystal_size_min 0.32
_refine_diff_density_max 0.273
_refine_diff_density_min -0.278
_refine_diff_density_rms 0.037
_refine_ls_extinction_coef 0.146(5)
_refine_ls_extinction_expression Fc^*^=kFc[1+0.001xFc^2^\l^3^/sin(2\q)]^-1/4^
_refine_ls_extinction_method SHELXL
_refine_ls_goodness_of_fit_ref 1.036
_refine_ls_hydrogen_treatment constr
_refine_ls_matrix_type full
_refine_ls_number_parameters 229
_refine_ls_number_reflns 3148
_refine_ls_number_restraints 0
_refine_ls_restrained_S_all 1.036
_refine_ls_R_factor_all 0.0508
_refine_ls_R_factor_gt 0.0385
_refine_ls_shift/su_max 0.039
_refine_ls_shift/su_mean 0.001
_refine_ls_structure_factor_coef Fsqd
_refine_ls_weighting_details 'calc w=1/[\s^2^(Fo^2^)+(0.0348P)^2^+0.1930P] where P=(Fo^2^+2Fc^2^)/3'
_refine_ls_weighting_scheme calc
_refine_ls_wR_factor_gt 0.0870
_refine_ls_wR_factor_ref 0.0964
_reflns_number_gt 2564
_reflns_number_total 3148
_reflns_threshold_expression >2sigma(I)
_cod_data_source_file jo401094j_si_002.cif
_cod_data_source_block 110929_wjj570144_2
_cod_original_cell_volume 861.70(11)
_cod_database_code 4028525

loop_
_symmetry_equiv_pos_as_xyz
'x, y, z'
'-x, -y, -z'

loop_
_atom_site_label
_atom_site_type_symbol
_atom_site_fract_x
_atom_site_fract_y
_atom_site_fract_z
_atom_site_U_iso_or_equiv
_atom_site_adp_type
_atom_site_occupancy
_atom_site_symmetry_multiplicity
_atom_site_calc_flag
_atom_site_refinement_flags
S1 S 0.33745(6) 0.28309(5) 0.12639(4) 0.04121(19) Uani 1 1 d .
O1 O 0.41972(18) 0.16527(15) 0.13639(13) 0.0566(4) Uani 1 1 d .
O2 O 0.43082(17) 0.36763(16) 0.08335(13) 0.0553(4) Uani 1 1 d .
O3 O 0.02432(18) 0.13441(14) 0.14754(13) 0.0501(4) Uani 1 1 d .
O4 O 0.6361(2) 0.11715(17) -0.38823(16) 0.0698(5) Uani 1 1 d .
N1 N 0.14095(18) 0.22797(16) 0.03136(13) 0.0380(4) Uani 1 1 d .
N2 N -0.0399(2) 0.29382(19) -0.10800(16) 0.0525(5) Uani 1 1 d .
C1 C 0.1762(4) 0.6899(4) 0.6178(3) 0.1118(12) Uani 1 1 d .
H1A H 0.0931 0.6492 0.6499 0.168 Uiso 1 1 calc R
H1B H 0.1288 0.7727 0.6120 0.168 Uiso 1 1 calc R
H1C H 0.2886 0.7152 0.6708 0.168 Uiso 1 1 calc R
C2 C 0.3082(3) 0.3615(3) 0.3648(2) 0.0592(6) Uani 1 1 d .
H2 H 0.3549 0.2759 0.3563 0.071 Uiso 1 1 calc R
C3 C 0.2744(3) 0.4582(3) 0.4769(2) 0.0749(7) Uani 1 1 d .
H3 H 0.3000 0.4365 0.5439 0.090 Uiso 1 1 calc R
C4 C 0.2049(3) 0.5841(3) 0.4932(2) 0.0659(7) Uani 1 1 d .
C5 C 0.1644(3) 0.6125(2) 0.3922(3) 0.0675(7) Uani 1 1 d .
H5 H 0.1127 0.6965 0.4007 0.081 Uiso 1 1 calc R
C6 C 0.1988(3) 0.5194(2) 0.2790(2) 0.0548(6) Uani 1 1 d .
H6 H 0.1730 0.5411 0.2121 0.066 Uiso 1 1 calc R
C7 C 0.2720(2) 0.39382(19) 0.26637(17) 0.0386(4) Uani 1 1 d .
C8 C -0.0026(2) 0.17770(19) 0.06969(18) 0.0406(4) Uani 1 1 d .
C9 C -0.1811(3) 0.1907(2) 0.0078(2) 0.0531(5) Uani 1 1 d .
H9A H -0.2707 0.2037 0.0615 0.064 Uiso 1 1 calc R
H9B H -0.2154 0.1048 -0.0649 0.064 Uiso 1 1 calc R
C10 C -0.1738(3) 0.3148(2) -0.0258(2) 0.0565(6) Uani 1 1 d .
H10A H -0.2906 0.3234 -0.0654 0.068 Uiso 1 1 calc R
H10B H -0.1421 0.4012 0.0470 0.068 Uiso 1 1 calc R
C11 C 0.1081(2) 0.25211(19) -0.07839(17) 0.0407(5) Uani 1 1 d .
C12 C 0.2503(2) 0.2149(2) -0.15735(17) 0.0408(4) Uani 1 1 d .
C13 C 0.2840(3) 0.2948(2) -0.2209(2) 0.0526(5) Uani 1 1 d .
H13 H 0.2177 0.3727 -0.2125 0.063 Uiso 1 1 calc R
C14 C 0.4137(3) 0.2600(2) -0.2956(2) 0.0587(6) Uani 1 1 d .
H14 H 0.4370 0.3157 -0.3359 0.070 Uiso 1 1 calc R
C15 C 0.5107(3) 0.1423(2) -0.31169(19) 0.0494(5) Uani 1 1 d .
C16 C 0.4771(3) 0.0606(2) -0.25127(19) 0.0477(5) Uani 1 1 d .
H16 H 0.5404 -0.0193 -0.2624 0.057 Uiso 1 1 calc R
C17 C 0.3485(3) 0.0981(2) -0.17379(18) 0.0443(5) Uani 1 1 d .
H17 H 0.3277 0.0436 -0.1319 0.053 Uiso 1 1 calc R
C18 C 0.7535(4) 0.0080(3) -0.3974(3) 0.0827(8) Uani 1 1 d .
H18A H 0.8376 0.0041 -0.4515 0.124 Uiso 1 1 calc R
H18B H 0.6851 -0.0807 -0.4284 0.124 Uiso 1 1 calc R
H18C H 0.8172 0.0267 -0.3184 0.124 Uiso 1 1 calc R

loop_
_atom_site_aniso_label
_atom_site_aniso_U_11
_atom_site_aniso_U_22
_atom_site_aniso_U_33
_atom_site_aniso_U_23
_atom_site_aniso_U_13
_atom_site_aniso_U_12
S1 0.0334(3) 0.0487(3) 0.0380(3) 0.0145(2) 0.00465(19) 0.0059(2)
O1 0.0506(8) 0.0597(9) 0.0549(10) 0.0201(8) 0.0042(7) 0.0229(7)
O2 0.0436(8) 0.0695(10) 0.0496(9) 0.0208(8) 0.0100(6) -0.0105(7)
O3 0.0553(8) 0.0512(9) 0.0441(9) 0.0186(7) 0.0120(6) -0.0006(7)
O4 0.0762(11) 0.0687(11) 0.0726(12) 0.0288(10) 0.0400(9) 0.0085(9)
N1 0.0334(8) 0.0453(9) 0.0331(9) 0.0140(7) 0.0048(6) 0.0027(7)
N2 0.0481(10) 0.0572(11) 0.0541(11) 0.0256(9) 0.0052(8) 0.0147(8)
C1 0.086(2) 0.117(3) 0.067(2) -0.0314(18) 0.0235(16) -0.0246(18)
C2 0.0670(14) 0.0655(15) 0.0419(13) 0.0209(12) 0.0004(10) 0.0134(12)
C3 0.0796(17) 0.099(2) 0.0340(14) 0.0185(14) -0.0011(12) 0.0047(15)
C4 0.0479(13) 0.0696(17) 0.0519(15) -0.0036(13) 0.0096(10) -0.0155(11)
C5 0.0649(15) 0.0414(13) 0.086(2) 0.0098(13) 0.0310(13) 0.0016(11)
C6 0.0620(13) 0.0483(13) 0.0597(15) 0.0248(12) 0.0194(11) 0.0078(10)
C7 0.0342(9) 0.0411(11) 0.0360(11) 0.0120(9) 0.0030(8) -0.0011(8)
C8 0.0419(10) 0.0353(10) 0.0366(11) 0.0055(9) 0.0108(8) 0.0025(8)
C9 0.0362(10) 0.0581(13) 0.0574(14) 0.0162(11) 0.0080(9) 0.0039(9)
C10 0.0429(11) 0.0617(14) 0.0612(15) 0.0218(12) 0.0073(10) 0.0167(10)
C11 0.0447(11) 0.0384(11) 0.0363(11) 0.0134(9) 0.0032(8) 0.0050(8)
C12 0.0436(10) 0.0439(11) 0.0337(11) 0.0154(9) 0.0044(8) 0.0048(9)
C13 0.0650(13) 0.0498(12) 0.0500(13) 0.0262(11) 0.0130(10) 0.0150(10)
C14 0.0763(15) 0.0565(14) 0.0562(15) 0.0334(12) 0.0199(12) 0.0064(12)
C15 0.0542(12) 0.0504(12) 0.0389(12) 0.0122(10) 0.0127(9) -0.0017(10)
C16 0.0547(12) 0.0437(11) 0.0442(12) 0.0158(10) 0.0134(9) 0.0086(9)
C17 0.0534(11) 0.0431(11) 0.0399(11) 0.0195(10) 0.0103(9) 0.0048(9)
C18 0.0807(18) 0.087(2) 0.080(2) 0.0243(17) 0.0428(15) 0.0196(15)

loop_
_atom_type_symbol
_atom_type_description
_atom_type_scat_dispersion_real
_atom_type_scat_dispersion_imag
_atom_type_scat_source
C C 0.0033 0.0016 'International Tables Vol C Tables 4.2.6.8 and 6.1.1.4'
H H 0.0000 0.0000 'International Tables Vol C Tables 4.2.6.8 and 6.1.1.4'
N N 0.0061 0.0033 'International Tables Vol C Tables 4.2.6.8 and 6.1.1.4'
O O 0.0106 0.0060 'International Tables Vol C Tables 4.2.6.8 and 6.1.1.4'
S S 0.1246 0.1234 'International Tables Vol C Tables 4.2.6.8 and 6.1.1.4'

loop_
_geom_angle_atom_site_label_1
_geom_angle_atom_site_label_2
_geom_angle_atom_site_label_3
_geom_angle
O1 S1 O2 119.33(9)
O1 S1 N1 109.41(8)
O2 S1 N1 105.26(8)
O1 S1 C7 109.72(9)
O2 S1 C7 108.29(9)
N1 S1 C7 103.65(8)
C15 O4 C18 118.10(18)
C8 N1 C11 119.10(15)
C8 N1 S1 118.62(12)
C11 N1 S1 121.53(12)
C11 N2 C10 115.96(17)
C4 C1 H1A 109.5
C4 C1 H1B 109.5
H1A C1 H1B 109.5
C4 C1 H1C 109.5
H1A C1 H1C 109.5
H1B C1 H1C 109.5
C7 C2 C3 118.9(2)
C7 C2 H2 120.5
C3 C2 H2 120.5
C4 C3 C2 122.4(2)
C4 C3 H3 118.8
C2 C3 H3 118.8
C3 C4 C5 117.7(2)
C3 C4 C1 121.1(3)
C5 C4 C1 121.2(3)
C4 C5 C6 121.5(2)
C4 C5 H5 119.2
C6 C5 H5 119.2
C7 C6 C5 119.1(2)
C7 C6 H6 120.5
C5 C6 H6 120.5
C2 C7 C6 120.33(19)
C2 C7 S1 120.09(15)
C6 C7 S1 119.32(15)
O3 C8 N1 120.83(17)
O3 C8 C9 126.26(17)
N1 C8 C9 112.86(17)
C8 C9 C10 110.10(17)
C8 C9 H9A 109.6
C10 C9 H9A 109.6
C8 C9 H9B 109.6
C10 C9 H9B 109.6
H9A C9 H9B 108.2
N2 C10 C9 109.41(16)
N2 C10 H10A 109.8
C9 C10 H10A 109.8
N2 C10 H10B 109.8
C9 C10 H10B 109.8
H10A C10 H10B 108.2
N2 C11 N1 121.03(17)
N2 C11 C12 122.12(17)
N1 C11 C12 116.68(15)
C17 C12 C13 118.22(18)
C17 C12 C11 121.46(17)
C13 C12 C11 120.28(17)
C14 C13 C12 120.70(19)
C14 C13 H13 119.6
C12 C13 H13 119.6
C13 C14 C15 120.50(19)
C13 C14 H14 119.7
C15 C14 H14 119.7
O4 C15 C16 124.71(19)
O4 C15 C14 115.66(19)
C16 C15 C14 119.63(19)
C15 C16 C17 119.60(18)
C15 C16 H16 120.2
C17 C16 H16 120.2
C12 C17 C16 121.33(18)
C12 C17 H17 119.3
C16 C17 H17 119.3
O4 C18 H18A 109.5
O4 C18 H18B 109.5
H18A C18 H18B 109.5
O4 C18 H18C 109.5
H18A C18 H18C 109.5
H18B C18 H18C 109.5

loop_
_geom_bond_atom_site_label_1
_geom_bond_atom_site_label_2
_geom_bond_distance
S1 O1 1.4185(13)
S1 O2 1.4194(14)
S1 N1 1.6938(15)
S1 C7 1.7551(19)
O3 C8 1.203(2)
O4 C15 1.362(2)
O4 C18 1.418(3)
N1 C8 1.409(2)
N1 C11 1.451(2)
N2 C11 1.261(2)
N2 C10 1.464(3)
C1 C4 1.508(3)
C1 H1A 0.9600
C1 H1B 0.9600
C1 H1C 0.9600
C2 C7 1.369(3)
C2 C3 1.379(3)
C2 H2 0.9300
C3 C4 1.359(3)
C3 H3 0.9300
C4 C5 1.378(3)
C5 C6 1.379(3)
C5 H5 0.9300
C6 C7 1.377(3)
C6 H6 0.9300
C8 C9 1.490(3)
C9 C10 1.511(3)
C9 H9A 0.9700
C9 H9B 0.9700
C10 H10A 0.9700
C10 H10B 0.9700
C11 C12 1.476(3)
C12 C17 1.381(2)
C12 C13 1.391(3)
C13 C14 1.368(3)
C13 H13 0.9300
C14 C15 1.384(3)
C14 H14 0.9300
C15 C16 1.375(3)
C16 C17 1.383(3)
C16 H16 0.9300
C17 H17 0.9300
C18 H18A 0.9600
C18 H18B 0.9600
C18 H18C 0.9600

loop_
_geom_torsion_atom_site_label_1
_geom_torsion_atom_site_label_2
_geom_torsion_atom_site_label_3
_geom_torsion_atom_site_label_4
_geom_torsion
O1 S1 N1 C8 69.22(15)
O2 S1 N1 C8 -161.41(13)
C7 S1 N1 C8 -47.77(15)
O1 S1 N1 C11 -120.77(14)
O2 S1 N1 C11 8.61(16)
C7 S1 N1 C11 122.24(14)
C7 C2 C3 C4 0.6(4)
C2 C3 C4 C5 1.3(4)
C2 C3 C4 C1 -177.6(2)
C3 C4 C5 C6 -2.3(3)
C1 C4 C5 C6 176.6(2)
C4 C5 C6 C7 1.3(3)
C3 C2 C7 C6 -1.6(3)
C3 C2 C7 S1 172.53(18)
C5 C6 C7 C2 0.6(3)
C5 C6 C7 S1 -173.50(16)
O1 S1 C7 C2 1.91(19)
O2 S1 C7 C2 -129.89(17)
N1 S1 C7 C2 118.68(17)
O1 S1 C7 C6 176.07(15)
O2 S1 C7 C6 44.28(17)
N1 S1 C7 C6 -67.16(17)
C11 N1 C8 O3 167.56(17)
S1 N1 C8 O3 -22.2(2)
C11 N1 C8 C9 -14.8(2)
S1 N1 C8 C9 155.50(14)
O3 C8 C9 C10 148.1(2)
N1 C8 C9 C10 -29.5(2)
C11 N2 C10 C9 -45.2(3)
C8 C9 C10 N2 60.0(2)
C10 N2 C11 N1 -0.4(3)
C10 N2 C11 C12 174.77(19)
C8 N1 C11 N2 33.5(3)
S1 N1 C11 N2 -136.42(17)
C8 N1 C11 C12 -141.84(17)
S1 N1 C11 C12 48.2(2)
N2 C11 C12 C17 -138.4(2)
N1 C11 C12 C17 37.0(3)
N2 C11 C12 C13 39.3(3)
N1 C11 C12 C13 -145.39(18)
C17 C12 C13 C14 -1.3(3)
C11 C12 C13 C14 -179.1(2)
C12 C13 C14 C15 1.6(4)
C18 O4 C15 C16 -6.8(3)
C18 O4 C15 C14 172.9(2)
C13 C14 C15 O4 179.8(2)
C13 C14 C15 C16 -0.5(3)
O4 C15 C16 C17 178.7(2)
C14 C15 C16 C17 -0.9(3)
C13 C12 C17 C16 -0.1(3)
C11 C12 C17 C16 177.61(18)
C15 C16 C17 C12 1.2(3)
